data_1566261
loop_
_publ_author_name
'Jakub Plasil'
'Jan Hlousek'
'Anatoly V. Kasatkin'
'Dmitry I. Belakovskiy'
'Jiri Cejka'
'Dmitry Chernyshov'

_publ_section_title
;
 Jezekite, Na8[(UO2)(CO3)3](SO4)2 . 3H2O, a new uranyl mineral from
 Jachymov, Czech Republic
;
_journal_name_full 'Journal of GeoSciences'
_journal_page_first 259
_journal_page_last 267
_journal_paper_doi 10.3190/jgeosci.203
_journal_volume 60
_journal_year 2015
_chemical_formula_sum 'C3 Na8 O22 S2 U'
_chemical_formula_weight 874.1
_space_group_IT_number 189
_space_group_name_Hall 'P -6 -2'
_space_group_name_H-M_alt 'P -6 2 m'
_symmetry_cell_setting hexagonal
_symmetry_Int_Tables_number 189
_symmetry_space_group_name_Hall 'P -6 -2'
_symmetry_space_group_name_H-M 'P -6 2 m'
_cell_angle_alpha 90
_cell_angle_beta 90
_cell_angle_gamma 120
_cell_formula_units_Z 1
_cell_length_a 9.0664(12)
_cell_length_b 9.0664(12)
_cell_length_c 6.9110(6)
_cell_measurement_reflns_used 1403
_cell_measurement_temperature 302(2)
_cell_measurement_theta_max 27.15
_cell_measurement_theta_min 3.91
_cell_volume 491.97(10)
_computing_cell_refinement
;
CrysAlisPro, Agilent Technologies,
Version 1.171.37.33 (release 27-03-2014 CrysAlis171 .NET)
(compiled Mar 27 2014,17:12:48)
;
_computing_data_collection
;
CrysAlisPro, Agilent Technologies,
Version 1.171.37.33 (release 27-03-2014 CrysAlis171 .NET)
(compiled Mar 27 2014,17:12:48)
;
_computing_data_reduction
;
CrysAlisPro, Agilent Technologies,
Version 1.171.37.33 (release 27-03-2014 CrysAlis171 .NET)
(compiled Mar 27 2014,17:12:48)
;
_diffrn_ambient_temperature 302
_diffrn_detector 'CCD plate'
_diffrn_detector_area_resol_mean 10.3784
_diffrn_measured_fraction_theta_full 0.98
_diffrn_measured_fraction_theta_max 0.98
_diffrn_measurement_device 'four-cycle diffractometer'
_diffrn_measurement_device_type 'Xcalibur, Atlas, Gemini ultra'
_diffrn_measurement_method '\w scans'
_diffrn_radiation_monochromator graphite
_diffrn_radiation_probe x-ray
_diffrn_radiation_source 'X-ray tube'
_diffrn_radiation_type 'Mo K\a'
_diffrn_radiation_wavelength 0.71073
_diffrn_reflns_av_R_equivalents 0.1157
_diffrn_reflns_av_unetI/netI 0.0592
_diffrn_reflns_limit_h_max 10
_diffrn_reflns_limit_h_min -11
_diffrn_reflns_limit_k_max 11
_diffrn_reflns_limit_k_min -12
_diffrn_reflns_limit_l_max 9
_diffrn_reflns_limit_l_min -8
_diffrn_reflns_number 3392
_diffrn_reflns_theta_full 29.06
_diffrn_reflns_theta_max 29.18
_diffrn_reflns_theta_min 2.95
_diffrn_source 'Enhance (Mo) X-ray Source'
_exptl_absorpt_coefficient_mu 8.749
_exptl_absorpt_correction_T_max 15.5328
_exptl_absorpt_correction_T_min 0.5263
_exptl_absorpt_correction_type gaussian
_exptl_absorpt_process_details 'Jana2006  (Petricek, Dusek & Palatinus, 2000)'
_exptl_crystal_density_diffrn 2.9503
_exptl_crystal_description
;
;
_exptl_crystal_F_000 406
_exptl_crystal_size_max 0.103
_exptl_crystal_size_mid 0.03
_exptl_crystal_size_min 0.019
_refine_diff_density_max 1.46
_refine_diff_density_min -1.37
_refine_ls_abs_structure_details '  165 of Friedel pairs used in the refinement'
_refine_ls_abs_structure_Flack 0.10(3)
_refine_ls_extinction_method none
_refine_ls_goodness_of_fit_gt 1.43
_refine_ls_goodness_of_fit_ref 1.41
_refine_ls_number_constraints 0
_refine_ls_number_parameters 38
_refine_ls_number_reflns 444
_refine_ls_number_restraints 2
_refine_ls_R_factor_all 0.0454
_refine_ls_R_factor_gt 0.0426
_refine_ls_shift/su_max 0.0270
_refine_ls_shift/su_mean 0.0025
_refine_ls_structure_factor_coef Fsqd
_refine_ls_weighting_details w=1/(\s^2^(I)+0.0004I^2^)
_refine_ls_weighting_scheme sigma
_refine_ls_wR_factor_gt 0.0832
_refine_ls_wR_factor_ref 0.0846
_reflns_number_gt 420
_reflns_number_total 444
_reflns_threshold_expression I>3\s(I)
_cod_data_source_file jgeosci.203_plasil_supplement.cif
_cod_data_source_block I
_cod_original_sg_symbol_Hall 'P -6;-2'
_cod_original_formula_sum 'C3 Na8 O22 S2 U1'
_cod_database_code 1566261

loop_
_space_group_symop_id
_space_group_symop_operation_xyz
1 x,y,z
2 -y,x-y,z
3 -x+y,-x,z
4 x,y,-z
5 -y,x-y,-z
6 -x+y,-x,-z
7 y,x,-z
8 x-y,-y,-z
9 -x,-x+y,-z
10 y,x,z
11 x-y,-y,z
12 -x,-x+y,z

loop_
_atom_site_label
_atom_site_type_symbol
_atom_site_fract_x
_atom_site_fract_y
_atom_site_fract_z
_atom_site_adp_type
_atom_site_U_iso_or_equiv
_atom_site_site_symmetry_multiplicity
_atom_site_occupancy
_atom_site_calc_flag
_atom_site_refinement_flags
_atom_site_disorder_assembly
_atom_site_disorder_group
U1 U 0 0 0.5 Uani 0.0112(3) 1 1 d . . .
Na1 Na 0.666667 0.333333 0.5 Uani 0.068(4) 2 1 d . . .
S1 S 0.6736(9) 0.4041(9) 0 Uiso 0.019(2) 6 0.3333 d . . .
O1 O 0.666667 0.333333 0.176(2) Uiso 0.066(3) 4 1 d . . .
O2 O -0.1394(15) 0.1730(16) 0.5 Uiso 0.018(2) 6 1 d . . .
O3 O 0 0 0.2404(19) Uiso 0.023(3) 2 1 d . . .
Na2 Na -0.3631(8) 0 0.7532(13) Uani 0.097(7) 6 1 d . . .
O4 O 0 0.4556(12) 0.5 Uiso 0.029(4) 3 1 d . . .
O5 O 0.599(3) 0.494(3) 0 Uiso 0.057(8) 6 0.5 d . . .
C1 C 0 0.3173(18) 0.5 Uani 0.018(7) 3 1 d . . .
O6 O 0.819(3) 0.700(3) 0 Uiso 0.047(7) 6 0.5 d . . .
O7 O 0.814(3) 0.532(3) 0 Uiso 0.10(4) 6 0.1667 d . . .

loop_
_atom_site_aniso_label
_atom_site_aniso_type_symbol
_atom_site_aniso_U_11
_atom_site_aniso_U_22
_atom_site_aniso_U_33
_atom_site_aniso_U_12
_atom_site_aniso_U_13
_atom_site_aniso_U_23
U1 U 0.0115(3) 0.0115(3) 0.0106(5) 0.00574(17) 0 0
Na1 Na 0.097(5) 0.097(5) 0.010(5) 0.048(2) 0 0
Na2 Na 0.083(4) 0.248(13) 0.016(5) 0.124(7) 0.000(3) 0
C1 C 0.034(10) 0.016(6) 0.010(11) 0.017(5) 0 0

loop_
_atom_type_symbol
_atom_type_scat_dispersion_real
_atom_type_scat_dispersion_imag
_atom_type_scat_source
C 0.0033 0.0016 'International Tables Vol C tables 4.2.6.8 and 6.1.1.1'
Na 0.0362 0.0249 'International Tables Vol C tables 4.2.6.8 and 6.1.1.1'
O 0.0106 0.0060 'International Tables Vol C tables 4.2.6.8 and 6.1.1.1'
S 0.1246 0.1234 'International Tables Vol C tables 4.2.6.8 and 6.1.1.1'
U -9.6767 9.6646 'International Tables Vol C tables 4.2.6.8 and 6.1.1.1'

loop_
_exptl_crystal_face_index_h
_exptl_crystal_face_index_k
_exptl_crystal_face_index_l
_exptl_crystal_face_perp_dist
0 -1 -10 0.07896
2 -12 -1 0.01606
-2 12 1 0.00998
1 -11 1 0.00714
12 -3 0 0.01235
-13 5 1 0.00652
12 -4 -1 0.00806
8 4 -1 0.01808
3 -12 1 0.00597
0 4 9 0.03678

loop_
_geom_bond_atom_site_label_1
_geom_bond_atom_site_label_2
_geom_bond_site_symmetry_1
_geom_bond_site_symmetry_2
_geom_bond_distance
U1 O2 . . 2.458(17)
U1 O2 . 2_555 2.458(16)
U1 O2 . 3_555 2.458(18)
U1 O2 . 7_556 2.458(17)
U1 O2 . 8_556 2.458(16)
U1 O2 . 9_556 2.458(18)
U1 O3 . . 1.794(13)
U1 O3 . 4_556 1.794(13)
U1 C1 . . 2.877(16)
U1 C1 . 2_555 2.877(12)
U1 C1 . 3_555 2.877(16)
Na1 O1 . . 2.240(17)
Na1 O1 . 4_556 2.240(17)
Na1 O2 . 1_655 2.786(17)
Na1 O2 . 2_665 2.786(18)
Na1 O2 . 3_555 2.786(16)
Na1 O4 . 1_655 2.6481(19)
Na1 O4 . 2_665 2.648(13)
Na1 O4 . 3_555 2.6481(19)
S1 S1 . 2_655 1.061(11)
S1 S1 . 3_665 1.061(16)
S1 O1 . . 1.361(15)
S1 O1 . 4_555 1.361(15)
S1 O5 . . 1.29(3)
S1 O5 . 2_655 2.36(3)
S1 O5 . 3_665 2.02(4)
S1 O5 . 7_555 2.94(3)
S1 O6 . . 2.32(2)
S1 O7 . . 1.22(2)
S1 O7 . 2_655 1.62(3)
S1 O7 . 3_665 2.20(4)
O1 O1 . 4_555 2.43(2)
O1 Na2 . 4_656 2.938(4)
O1 Na2 . 5_666 2.938(4)
O1 Na2 . 6_556 2.938(8)
O1 O5 . . 2.21(3)
O1 O5 . 2_655 2.21(2)
O1 O5 . 3_665 2.21(3)
O1 O7 . . 2.02(2)
O1 O7 . 2_655 2.02(3)
O1 O7 . 3_665 2.02(3)
O2 O2 . 8_556 2.717(18)
O2 O2 . 9_556 2.189(16)
O2 Na2 . . 2.541(10)
O2 Na2 . 4_556 2.541(10)
O2 O4 . . 2.218(16)
O2 C1 . . 1.287(13)
O3 O6 . 1_445 2.898(18)
O3 O6 . 2_655 2.90(2)
O3 O6 . 3_565 2.90(3)
O3 O6 . 7_445 2.898(18)
O3 O6 . 8_565 2.90(2)
O3 O6 . 9_655 2.90(3)
Na2 O4 . 3_455 2.401(11)
Na2 O5 . 2_556 2.52(3)
Na2 O5 . 9_556 2.522(18)
Na2 O6 . 3_566 2.62(2)
Na2 O6 . 7_446 2.62(3)
Na2 O7 . 3_566 2.249(19)
Na2 O7 . 7_446 2.249(17)
O4 C1 . . 1.25(2)
O5 O5 . 7_555 1.65(4)
O5 O6 . . 1.93(3)
O5 O6 . 7_555 2.61(4)
O5 O7 . . 1.80(4)
O5 O7 . 2_655 1.68(4)
O5 O7 . 8_565 2.76(5)
O6 O6 . 7_555 1.88(5)
O6 O6 . 9_765 2.84(3)
O6 O7 . . 1.50(4)
O7 O7 . 2_655 2.80(3)
O7 O7 . 3_665 2.80(4)
O7 O7 . 9_765 2.92(4)

loop_
_restr_distance_atom_site_label_1
_restr_distance_site_symmetry_1
_restr_distance_atom_site_label_2
_restr_distance_site_symmetry_2
_restr_distance_target
_restr_distance_target_weight_param
O5 . O7 . 1.8 0.003
O6 . O7 . 1.5 0.01

loop_
_jana_cell_twin_matrix_id
_jana_cell_twin_volume_fraction
_jana_cell_twin_matrix_1_1
_jana_cell_twin_matrix_1_2
_jana_cell_twin_matrix_1_3
_jana_cell_twin_matrix_2_1
_jana_cell_twin_matrix_2_2
_jana_cell_twin_matrix_2_3
_jana_cell_twin_matrix_3_1
_jana_cell_twin_matrix_3_2
_jana_cell_twin_matrix_3_3
1 0.68(6) 1 0 0 0 1 0 0 0 1
2 0.22(5) 1.0385 -0.956 -0.0124 0.0836 -1.0385 0.0224 -0.0385 -0.0124 -0.9989
3 0.10(3) -1 0 0 0 -1 0 0 0 1
